data_7014389
loop_
_publ_author_name
'Kovalenko, Oleksandr O.'
'Boldog, Ishtvan'
'Kinzhybalo, Vasyl'
'Lis, Tadeusz'
'Brusilovets, Anatolii I.'

_publ_section_title
;
 Reactions of trialkoxynitridomolybdenum with low-coordinate phosphorus
 compounds containing a P=N double bond.
;
_journal_issue 3
_journal_name_full 'Dalton transactions (Cambridge, England : 2003)'
_journal_page_first 711
_journal_page_last 717
_journal_paper_doi 10.1039/c0dt00694g
_journal_volume 40
_journal_year 2011
_chemical_formula_moiety 'C22 H54 Mo N3 O3 P S Si2'
_chemical_formula_sum 'C22 H54 Mo N3 O3 P S Si2'
_chemical_formula_weight 623.83
_chemical_name_systematic
;
?
;
_space_group_IT_number 14
_symmetry_cell_setting monoclinic
_symmetry_space_group_name_Hall '-P 2ybc'
_symmetry_space_group_name_H-M 'P 1 21/c 1'
_atom_sites_solution_hydrogens geom
_atom_sites_solution_primary direct
_atom_sites_solution_secondary difmap
_audit_creation_method SHELXL-97
_cell_angle_alpha 90.00
_cell_angle_beta 109.73(3)
_cell_angle_gamma 90.00
_cell_formula_units_Z 4
_cell_length_a 15.557(5)
_cell_length_b 11.920(3)
_cell_length_c 18.590(6)
_cell_measurement_reflns_used 29485
_cell_measurement_temperature 120(2)
_cell_measurement_theta_max 33
_cell_measurement_theta_min 4
_cell_volume 3244.9(18)
_computing_cell_refinement 'CrysAlis RED; Oxford-Diffraction Poland, 2003'
_computing_data_collection 'CrysAlis CCD; Oxford-Diffraction Poland, 2003'
_computing_data_reduction 'CrysAlis RED; Oxford-Diffraction Poland, 2003'
_computing_structure_refinement 'SHELXL-97 (Sheldrick, 1997)'
_computing_structure_solution 'SHELXS-97 (Sheldrick, 1990)'
_diffrn_ambient_temperature 120(2)
_diffrn_measured_fraction_theta_full 0.994
_diffrn_measured_fraction_theta_max 0.996
_diffrn_measurement_device_type 'Xcalibur PX kappa-geometry diffractometer with Onyx CCD camera'
_diffrn_measurement_method 'omega and phi'
_diffrn_radiation_monochromator graphite
_diffrn_radiation_source 'fine-focus sealed tube'
_diffrn_radiation_type MoK\a
_diffrn_radiation_wavelength 0.71073
_diffrn_reflns_av_R_equivalents 0.0382
_diffrn_reflns_av_sigmaI/netI 0.0542
_diffrn_reflns_limit_h_max 23
_diffrn_reflns_limit_h_min -23
_diffrn_reflns_limit_k_max 18
_diffrn_reflns_limit_k_min -18
_diffrn_reflns_limit_l_max 25
_diffrn_reflns_limit_l_min -28
_diffrn_reflns_number 47426
_diffrn_reflns_theta_full 26.50
_diffrn_reflns_theta_max 32.58
_diffrn_reflns_theta_min 4.71
_exptl_absorpt_coefficient_mu 0.617
_exptl_absorpt_correction_T_max 0.934
_exptl_absorpt_correction_T_min 0.870
_exptl_absorpt_correction_type analytical
_exptl_absorpt_process_details 'CrysAlis RED; Oxford-Diffraction Poland, 2003'
_exptl_crystal_colour yellow
_exptl_crystal_density_diffrn 1.277
_exptl_crystal_density_method 'not measured'
_exptl_crystal_description parallelepiped
_exptl_crystal_F_000 1328
_exptl_crystal_size_max 0.24
_exptl_crystal_size_mid 0.22
_exptl_crystal_size_min 0.13
_refine_diff_density_max 0.95
_refine_diff_density_min -0.47
_refine_diff_density_rms 0.075
_refine_ls_extinction_method none
_refine_ls_goodness_of_fit_ref 1.003
_refine_ls_hydrogen_treatment constr
_refine_ls_matrix_type full
_refine_ls_number_parameters 316
_refine_ls_number_reflns 11759
_refine_ls_number_restraints 0
_refine_ls_restrained_S_all 1.003
_refine_ls_R_factor_all 0.0507
_refine_ls_R_factor_gt 0.0296
_refine_ls_shift/su_max 0.004
_refine_ls_shift/su_mean 0.000
_refine_ls_structure_factor_coef Fsqd
_refine_ls_weighting_details 'calc w=1/[\s^2^(Fo^2^)+(0.027P)^2^] where P=(Fo^2^+2Fc^2^)/3'
_refine_ls_weighting_scheme calc
_refine_ls_wR_factor_gt 0.0604
_refine_ls_wR_factor_ref 0.0627
_reflns_number_gt 8196
_reflns_number_total 11759
_reflns_threshold_expression >2sigma(I)
_cod_data_source_file C0DT00694G.TXT
_cod_data_source_block 7
_cod_depositor_comments
;
The following automatic conversions were performed:
'_symmetry_cell_setting' value 'MONOCLINIC' changed to 'monoclinic'
according to '/home/saulius/struct/CIF-dictionaries/cif_core.dic'
dictionary named 'cif_core.dic' version 2.4.1 from
2010-06-29.

'_refine_ls_hydrogen_treatment' value 'CONSTR' changed to
'constr' according to '/home/saulius/struct/CIF-dictionaries/cif_core.dic'
dictionary named 'cif_core.dic' version 2.4.1 from 2010-06-29.

Automatic conversion script
Id: cif_fix_enum 1555 2011-01-17 13:19:09Z saulius 
;
_cod_original_cell_volume 3244.9(17)
_cod_original_sg_symbol_H-M P2(1)/c
_cod_database_code 7014389

loop_
_symmetry_equiv_pos_as_xyz
'x, y, z'
'-x, y+1/2, -z+1/2'
'-x, -y, -z'
'x, -y-1/2, z-1/2'

loop_
_atom_site_label
_atom_site_type_symbol
_atom_site_fract_x
_atom_site_fract_y
_atom_site_fract_z
_atom_site_U_iso_or_equiv
_atom_site_adp_type
_atom_site_occupancy
_atom_site_symmetry_multiplicity
_atom_site_calc_flag
_atom_site_refinement_flags
_atom_site_disorder_assembly
_atom_site_disorder_group
Mo1 Mo 0.690376(9) 0.390444(10) 0.751641(7) 0.01365(3) Uani 1 1 d . . .
S1 S 0.69950(2) 0.39844(3) 0.615759(19) 0.01535(7) Uani 1 1 d . . .
P1 P 0.75826(3) 0.54751(3) 0.65233(2) 0.01284(7) Uani 1 1 d . . .
Si1 Si 0.88191(3) 0.63510(3) 0.57175(2) 0.01721(9) Uani 1 1 d . . .
Si2 Si 0.94536(3) 0.45426(3) 0.69553(2) 0.01737(9) Uani 1 1 d . . .
O1 O 0.74971(7) 0.39210(8) 0.85873(5) 0.0184(2) Uani 1 1 d . . .
O2 O 0.69142(7) 0.23421(8) 0.73596(5) 0.0162(2) Uani 1 1 d . . .
O3 O 0.71122(7) 0.64782(8) 0.59692(5) 0.0161(2) Uani 1 1 d . . .
N1 N 0.58230(9) 0.41999(10) 0.73686(7) 0.0200(3) Uani 1 1 d . . .
N2 N 0.75111(8) 0.55087(9) 0.73615(6) 0.0142(2) Uani 1 1 d . . .
N3 N 0.86319(8) 0.55875(9) 0.64829(6) 0.0139(2) Uani 1 1 d . . .
C11 C 0.72951(12) 0.36272(13) 0.92700(8) 0.0229(3) Uani 1 1 d . . .
C12 C 0.73086(14) 0.23620(14) 0.93143(10) 0.0373(5) Uani 1 1 d . . .
H12A H 0.6809 0.2057 0.8882 0.056 Uiso 1 1 calc R . .
H12B H 0.7233 0.2125 0.9794 0.056 Uiso 1 1 calc R . .
H12C H 0.7893 0.2083 0.9295 0.056 Uiso 1 1 calc R . .
C13 C 0.80523(14) 0.41254(17) 0.99398(10) 0.0430(5) Uani 1 1 d . . .
H13A H 0.8645 0.3869 0.9926 0.064 Uiso 1 1 calc R . .
H13B H 0.7978 0.3883 1.0419 0.064 Uiso 1 1 calc R . .
H13C H 0.8023 0.4946 0.9907 0.064 Uiso 1 1 calc R . .
C14 C 0.63622(14) 0.40774(17) 0.92306(11) 0.0405(5) Uani 1 1 d . . .
H14A H 0.6377 0.4899 0.9237 0.061 Uiso 1 1 calc R . .
H14B H 0.6213 0.3804 0.9671 0.061 Uiso 1 1 calc R . .
H14C H 0.5898 0.3819 0.8758 0.061 Uiso 1 1 calc R . .
C21 C 0.63082(11) 0.14014(12) 0.70705(8) 0.0186(3) Uani 1 1 d . . .
C22 C 0.53795(12) 0.16204(14) 0.71223(12) 0.0348(4) Uani 1 1 d . . .
H22A H 0.5440 0.1791 0.7653 0.052 Uiso 1 1 calc R . .
H22B H 0.4995 0.0954 0.6952 0.052 Uiso 1 1 calc R . .
H22C H 0.5098 0.2259 0.6796 0.052 Uiso 1 1 calc R . .
C23 C 0.67597(12) 0.03937(13) 0.75516(10) 0.0324(4) Uani 1 1 d . . .
H23A H 0.7371 0.0287 0.7522 0.049 Uiso 1 1 calc R . .
H23B H 0.6391 -0.0278 0.7359 0.049 Uiso 1 1 calc R . .
H23C H 0.6808 0.0523 0.8084 0.049 Uiso 1 1 calc R . .
C24 C 0.62460(14) 0.12262(14) 0.62420(10) 0.0360(4) Uani 1 1 d . . .
H24A H 0.5981 0.1895 0.5943 0.054 Uiso 1 1 calc R . .
H24B H 0.5859 0.0575 0.6031 0.054 Uiso 1 1 calc R . .
H24C H 0.6859 0.1096 0.6220 0.054 Uiso 1 1 calc R . .
C31 C 0.78186(10) 0.64538(11) 0.79399(8) 0.0157(3) Uani 1 1 d . . .
C32 C 0.70624(11) 0.66801(13) 0.82743(9) 0.0241(3) Uani 1 1 d . . .
H32A H 0.6941 0.5996 0.8516 0.036 Uiso 1 1 calc R . .
H32B H 0.6506 0.6911 0.7865 0.036 Uiso 1 1 calc R . .
H32C H 0.7256 0.7278 0.8657 0.036 Uiso 1 1 calc R . .
C33 C 0.79881(11) 0.75446(12) 0.75633(8) 0.0222(3) Uani 1 1 d . . .
H33A H 0.8187 0.8136 0.7950 0.033 Uiso 1 1 calc R . .
H33B H 0.7422 0.7776 0.7164 0.033 Uiso 1 1 calc R . .
H33C H 0.8463 0.7415 0.7336 0.033 Uiso 1 1 calc R . .
C34 C 0.86961(11) 0.61264(13) 0.85680(8) 0.0218(3) Uani 1 1 d . . .
H34A H 0.8607 0.5413 0.8796 0.033 Uiso 1 1 calc R . .
H34B H 0.8861 0.6711 0.8962 0.033 Uiso 1 1 calc R . .
H34C H 0.9187 0.6044 0.8352 0.033 Uiso 1 1 calc R . .
C41 C 0.85480(12) 0.78746(12) 0.57111(9) 0.0241(3) Uani 1 1 d . . .
H41A H 0.7933 0.8012 0.5349 0.036 Uiso 1 1 calc R . .
H41B H 0.8993 0.8307 0.5557 0.036 Uiso 1 1 calc R . .
H41C H 0.8576 0.8107 0.6224 0.036 Uiso 1 1 calc R . .
C42 C 1.00534(11) 0.63340(13) 0.58062(9) 0.0257(4) Uani 1 1 d . . .
H42A H 1.0413 0.6725 0.6275 0.038 Uiso 1 1 calc R . .
H42B H 1.0130 0.6713 0.5364 0.038 Uiso 1 1 calc R . .
H42C H 1.0264 0.5556 0.5826 0.038 Uiso 1 1 calc R . .
C43 C 0.81802(12) 0.56717(14) 0.47869(9) 0.0253(4) Uani 1 1 d . . .
H43A H 0.8386 0.4894 0.4791 0.038 Uiso 1 1 calc R . .
H43B H 0.8294 0.6082 0.4371 0.038 Uiso 1 1 calc R . .
H43C H 0.7525 0.5682 0.4709 0.038 Uiso 1 1 calc R . .
C51 C 0.95966(12) 0.35626(13) 0.62215(9) 0.0270(4) Uani 1 1 d . . .
H51A H 0.9001 0.3253 0.5918 0.040 Uiso 1 1 calc R . .
H51B H 1.0008 0.2950 0.6476 0.040 Uiso 1 1 calc R . .
H51C H 0.9857 0.3970 0.5885 0.040 Uiso 1 1 calc R . .
C52 C 0.91357(11) 0.36136(13) 0.76245(9) 0.0225(3) Uani 1 1 d . . .
H52A H 0.8985 0.4071 0.8004 0.034 Uiso 1 1 calc R . .
H52B H 0.9650 0.3118 0.7885 0.034 Uiso 1 1 calc R . .
H52C H 0.8605 0.3160 0.7339 0.034 Uiso 1 1 calc R . .
C53 C 1.05419(11) 0.52380(13) 0.75348(9) 0.0255(4) Uani 1 1 d . . .
H53A H 1.0826 0.5585 0.7193 0.038 Uiso 1 1 calc R . .
H53B H 1.0958 0.4678 0.7856 0.038 Uiso 1 1 calc R . .
H53C H 1.0413 0.5816 0.7860 0.038 Uiso 1 1 calc R . .
C61 C 0.61211(10) 0.67561(12) 0.55956(9) 0.0209(3) Uani 1 1 d . . .
C62 C 0.61163(12) 0.80201(14) 0.54755(11) 0.0360(4) Uani 1 1 d . . .
H62A H 0.6398 0.8393 0.5969 0.054 Uiso 1 1 calc R . .
H62B H 0.5485 0.8281 0.5243 0.054 Uiso 1 1 calc R . .
H62C H 0.6462 0.8199 0.5137 0.054 Uiso 1 1 calc R . .
C63 C 0.55722(11) 0.64499(14) 0.61008(9) 0.0264(4) Uani 1 1 d . . .
H63A H 0.5625 0.5642 0.6205 0.040 Uiso 1 1 calc R . .
H63B H 0.4930 0.6645 0.5841 0.040 Uiso 1 1 calc R . .
H63C H 0.5806 0.6864 0.6583 0.040 Uiso 1 1 calc R . .
C64 C 0.57880(11) 0.61464(14) 0.48345(9) 0.0279(4) Uani 1 1 d . . .
H64A H 0.6137 0.6401 0.4514 0.042 Uiso 1 1 calc R . .
H64B H 0.5138 0.6307 0.4577 0.042 Uiso 1 1 calc R . .
H64C H 0.5873 0.5337 0.4921 0.042 Uiso 1 1 calc R . .

loop_
_atom_site_aniso_label
_atom_site_aniso_U_11
_atom_site_aniso_U_22
_atom_site_aniso_U_33
_atom_site_aniso_U_23
_atom_site_aniso_U_13
_atom_site_aniso_U_12
Mo1 0.01605(6) 0.01250(6) 0.01427(6) 0.00022(5) 0.00756(5) -0.00103(5)
S1 0.01966(18) 0.01346(16) 0.01391(16) -0.00109(13) 0.00695(14) -0.00225(14)
P1 0.01386(18) 0.01183(16) 0.01339(17) 0.00115(13) 0.00535(14) 0.00083(13)
Si1 0.0214(2) 0.0174(2) 0.0157(2) 0.00129(15) 0.00995(17) -0.00081(16)
Si2 0.0164(2) 0.0170(2) 0.0194(2) 0.00210(15) 0.00704(17) 0.00371(16)
O1 0.0242(6) 0.0187(5) 0.0141(5) 0.0007(4) 0.0089(4) -0.0035(4)
O2 0.0182(5) 0.0132(5) 0.0183(5) 0.0001(4) 0.0074(4) -0.0014(4)
O3 0.0148(5) 0.0148(5) 0.0174(5) 0.0034(4) 0.0036(4) 0.0013(4)
N1 0.0206(7) 0.0173(6) 0.0247(7) -0.0008(5) 0.0111(6) -0.0006(5)
N2 0.0169(6) 0.0123(5) 0.0150(6) -0.0017(4) 0.0075(5) -0.0015(5)
N3 0.0138(6) 0.0149(6) 0.0148(6) 0.0020(4) 0.0072(5) 0.0013(5)
C11 0.0321(9) 0.0255(8) 0.0138(7) 0.0014(6) 0.0111(7) -0.0045(7)
C12 0.0616(14) 0.0282(9) 0.0277(9) 0.0048(7) 0.0225(9) -0.0067(9)
C13 0.0578(14) 0.0522(13) 0.0185(9) -0.0039(8) 0.0123(9) -0.0224(10)
C14 0.0497(13) 0.0523(12) 0.0312(10) 0.0093(8) 0.0289(10) 0.0064(10)
C21 0.0231(8) 0.0126(7) 0.0205(8) -0.0021(5) 0.0080(6) -0.0041(6)
C22 0.0243(9) 0.0252(9) 0.0580(12) -0.0084(8) 0.0180(9) -0.0068(7)
C23 0.0398(11) 0.0148(7) 0.0385(10) 0.0051(7) 0.0080(9) -0.0030(7)
C24 0.0572(13) 0.0252(9) 0.0268(9) -0.0064(7) 0.0159(9) -0.0117(8)
C31 0.0193(8) 0.0134(6) 0.0169(7) -0.0039(5) 0.0094(6) -0.0039(5)
C32 0.0257(9) 0.0236(8) 0.0275(9) -0.0088(6) 0.0148(7) -0.0032(7)
C33 0.0301(9) 0.0145(7) 0.0232(8) -0.0036(6) 0.0104(7) -0.0042(6)
C34 0.0246(8) 0.0214(7) 0.0195(7) -0.0037(6) 0.0077(6) -0.0062(7)
C41 0.0305(9) 0.0177(7) 0.0267(8) 0.0047(6) 0.0131(7) -0.0022(6)
C42 0.0251(9) 0.0297(9) 0.0295(9) -0.0020(7) 0.0188(7) -0.0032(7)
C43 0.0315(10) 0.0285(8) 0.0186(8) -0.0009(6) 0.0118(7) -0.0015(7)
C51 0.0295(9) 0.0233(8) 0.0297(9) -0.0012(7) 0.0122(8) 0.0073(7)
C52 0.0211(8) 0.0207(8) 0.0232(8) 0.0054(6) 0.0041(7) 0.0073(6)
C53 0.0207(8) 0.0274(9) 0.0273(9) 0.0028(7) 0.0067(7) 0.0009(7)
C61 0.0141(7) 0.0194(7) 0.0259(8) 0.0049(6) 0.0022(6) 0.0056(6)
C62 0.0259(10) 0.0219(9) 0.0505(12) 0.0111(8) 0.0001(9) 0.0065(7)
C63 0.0167(8) 0.0331(9) 0.0291(9) 0.0032(7) 0.0071(7) 0.0058(7)
C64 0.0211(8) 0.0352(9) 0.0225(8) 0.0047(7) 0.0007(7) 0.0036(7)

loop_
_atom_type_symbol
_atom_type_description
_atom_type_scat_dispersion_real
_atom_type_scat_dispersion_imag
_atom_type_scat_source
C C 0.0033 0.0016 'International Tables Vol C Tables 4.2.6.8 and 6.1.1.4'
H H 0.0000 0.0000 'International Tables Vol C Tables 4.2.6.8 and 6.1.1.4'
N N 0.0061 0.0033 'International Tables Vol C Tables 4.2.6.8 and 6.1.1.4'
O O 0.0106 0.0060 'International Tables Vol C Tables 4.2.6.8 and 6.1.1.4'
Si Si 0.0817 0.0704 'International Tables Vol C Tables 4.2.6.8 and 6.1.1.4'
P P 0.1023 0.0942 'International Tables Vol C Tables 4.2.6.8 and 6.1.1.4'
S S 0.1246 0.1234 'International Tables Vol C Tables 4.2.6.8 and 6.1.1.4'
Mo Mo -1.6832 0.6857 'International Tables Vol C Tables 4.2.6.8 and 6.1.1.4'

loop_
_geom_angle_atom_site_label_1
_geom_angle_atom_site_label_2
_geom_angle_atom_site_label_3
_geom_angle
_geom_angle_site_symmetry_1
_geom_angle_site_symmetry_3
_geom_angle_publ_flag
N1 Mo1 O2 104.29(5) . . ?
N1 Mo1 O1 106.34(6) . . ?
O2 Mo1 O1 98.42(4) . . ?
N1 Mo1 N2 104.61(5) . . ?
O2 Mo1 N2 144.45(4) . . ?
O1 Mo1 N2 92.88(4) . . ?
N1 Mo1 S1 102.66(5) . . ?
O2 Mo1 S1 83.04(3) . . ?
O1 Mo1 S1 149.56(4) . . ?
N2 Mo1 S1 70.78(3) . . ?
P1 S1 Mo1 82.56(2) . . ?
O3 P1 N2 116.43(6) . . ?
O3 P1 N3 98.89(6) . . ?
N2 P1 N3 115.70(7) . . ?
O3 P1 S1 112.92(5) . . ?
N2 P1 S1 100.28(5) . . ?
N3 P1 S1 113.39(5) . . ?
N3 Si1 C41 113.74(7) . . ?
N3 Si1 C43 109.71(7) . . ?
C41 Si1 C43 111.64(8) . . ?
N3 Si1 C42 111.17(7) . . ?
C41 Si1 C42 103.56(7) . . ?
C43 Si1 C42 106.67(8) . . ?
N3 Si2 C52 115.93(7) . . ?
N3 Si2 C51 108.60(7) . . ?
C52 Si2 C51 103.97(8) . . ?
N3 Si2 C53 109.45(7) . . ?
C52 Si2 C53 105.88(8) . . ?
C51 Si2 C53 113.04(8) . . ?
C11 O1 Mo1 138.27(10) . . ?
C21 O2 Mo1 141.66(9) . . ?
C61 O3 P1 130.11(9) . . ?
C31 N2 P1 126.82(9) . . ?
C31 N2 Mo1 126.88(9) . . ?
P1 N2 Mo1 106.29(6) . . ?
P1 N3 Si2 118.10(7) . . ?
P1 N3 Si1 120.06(7) . . ?
Si2 N3 Si1 117.54(7) . . ?
O1 C11 C12 106.61(12) . . ?
O1 C11 C13 106.64(13) . . ?
C12 C11 C13 110.71(15) . . ?
O1 C11 C14 110.90(13) . . ?
C12 C11 C14 110.45(15) . . ?
C13 C11 C14 111.36(15) . . ?
C11 C12 H12A 109.5 . . ?
C11 C12 H12B 109.5 . . ?
H12A C12 H12B 109.5 . . ?
C11 C12 H12C 109.5 . . ?
H12A C12 H12C 109.5 . . ?
H12B C12 H12C 109.5 . . ?
C11 C13 H13A 109.5 . . ?
C11 C13 H13B 109.5 . . ?
H13A C13 H13B 109.5 . . ?
C11 C13 H13C 109.5 . . ?
H13A C13 H13C 109.5 . . ?
H13B C13 H13C 109.5 . . ?
C11 C14 H14A 109.5 . . ?
C11 C14 H14B 109.5 . . ?
H14A C14 H14B 109.5 . . ?
C11 C14 H14C 109.5 . . ?
H14A C14 H14C 109.5 . . ?
H14B C14 H14C 109.5 . . ?
O2 C21 C22 111.19(12) . . ?
O2 C21 C23 106.27(12) . . ?
C22 C21 C23 111.26(14) . . ?
O2 C21 C24 107.02(12) . . ?
C22 C21 C24 110.73(15) . . ?
C23 C21 C24 110.20(13) . . ?
C21 C22 H22A 109.5 . . ?
C21 C22 H22B 109.5 . . ?
H22A C22 H22B 109.5 . . ?
C21 C22 H22C 109.5 . . ?
H22A C22 H22C 109.5 . . ?
H22B C22 H22C 109.5 . . ?
C21 C23 H23A 109.5 . . ?
C21 C23 H23B 109.5 . . ?
H23A C23 H23B 109.5 . . ?
C21 C23 H23C 109.5 . . ?
H23A C23 H23C 109.5 . . ?
H23B C23 H23C 109.5 . . ?
C21 C24 H24A 109.5 . . ?
C21 C24 H24B 109.5 . . ?
H24A C24 H24B 109.5 . . ?
C21 C24 H24C 109.5 . . ?
H24A C24 H24C 109.5 . . ?
H24B C24 H24C 109.5 . . ?
C34 C31 N2 109.91(12) . . ?
C34 C31 C32 110.39(13) . . ?
N2 C31 C32 108.49(12) . . ?
C34 C31 C33 108.60(12) . . ?
N2 C31 C33 111.44(11) . . ?
C32 C31 C33 108.00(12) . . ?
C31 C32 H32A 109.5 . . ?
C31 C32 H32B 109.5 . . ?
H32A C32 H32B 109.5 . . ?
C31 C32 H32C 109.5 . . ?
H32A C32 H32C 109.5 . . ?
H32B C32 H32C 109.5 . . ?
C31 C33 H33A 109.5 . . ?
C31 C33 H33B 109.5 . . ?
H33A C33 H33B 109.5 . . ?
C31 C33 H33C 109.5 . . ?
H33A C33 H33C 109.5 . . ?
H33B C33 H33C 109.5 . . ?
C31 C34 H34A 109.5 . . ?
C31 C34 H34B 109.5 . . ?
H34A C34 H34B 109.5 . . ?
C31 C34 H34C 109.5 . . ?
H34A C34 H34C 109.5 . . ?
H34B C34 H34C 109.5 . . ?
Si1 C41 H41A 109.5 . . ?
Si1 C41 H41B 109.5 . . ?
H41A C41 H41B 109.5 . . ?
Si1 C41 H41C 109.5 . . ?
H41A C41 H41C 109.5 . . ?
H41B C41 H41C 109.5 . . ?
Si1 C42 H42A 109.5 . . ?
Si1 C42 H42B 109.5 . . ?
H42A C42 H42B 109.5 . . ?
Si1 C42 H42C 109.5 . . ?
H42A C42 H42C 109.5 . . ?
H42B C42 H42C 109.5 . . ?
Si1 C43 H43A 109.5 . . ?
Si1 C43 H43B 109.5 . . ?
H43A C43 H43B 109.5 . . ?
Si1 C43 H43C 109.5 . . ?
H43A C43 H43C 109.5 . . ?
H43B C43 H43C 109.5 . . ?
Si2 C51 H51A 109.5 . . ?
Si2 C51 H51B 109.5 . . ?
H51A C51 H51B 109.5 . . ?
Si2 C51 H51C 109.5 . . ?
H51A C51 H51C 109.5 . . ?
H51B C51 H51C 109.5 . . ?
Si2 C52 H52A 109.5 . . ?
Si2 C52 H52B 109.5 . . ?
H52A C52 H52B 109.5 . . ?
Si2 C52 H52C 109.5 . . ?
H52A C52 H52C 109.5 . . ?
H52B C52 H52C 109.5 . . ?
Si2 C53 H53A 109.5 . . ?
Si2 C53 H53B 109.5 . . ?
H53A C53 H53B 109.5 . . ?
Si2 C53 H53C 109.5 . . ?
H53A C53 H53C 109.5 . . ?
H53B C53 H53C 109.5 . . ?
O3 C61 C63 111.54(12) . . ?
O3 C61 C64 107.47(12) . . ?
C63 C61 C64 112.13(14) . . ?
O3 C61 C62 103.89(12) . . ?
C63 C61 C62 110.74(14) . . ?
C64 C61 C62 110.73(14) . . ?
C61 C62 H62A 109.5 . . ?
C61 C62 H62B 109.5 . . ?
H62A C62 H62B 109.5 . . ?
C61 C62 H62C 109.5 . . ?
H62A C62 H62C 109.5 . . ?
H62B C62 H62C 109.5 . . ?
C61 C63 H63A 109.5 . . ?
C61 C63 H63B 109.5 . . ?
H63A C63 H63B 109.5 . . ?
C61 C63 H63C 109.5 . . ?
H63A C63 H63C 109.5 . . ?
H63B C63 H63C 109.5 . . ?
C61 C64 H64A 109.5 . . ?
C61 C64 H64B 109.5 . . ?
H64A C64 H64B 109.5 . . ?
C61 C64 H64C 109.5 . . ?
H64A C64 H64C 109.5 . . ?
H64B C64 H64C 109.5 . . ?

loop_
_geom_bond_atom_site_label_1
_geom_bond_atom_site_label_2
_geom_bond_distance
_geom_bond_site_symmetry_2
_geom_bond_publ_flag
Mo1 N1 1.6476(14) . ?
Mo1 O2 1.8859(11) . ?
Mo1 O1 1.8907(12) . ?
Mo1 N2 2.1946(12) . ?
Mo1 S1 2.5792(9) . ?
S1 P1 2.0089(7) . ?
P1 O3 1.5866(10) . ?
P1 N2 1.5998(13) . ?
P1 N3 1.6647(13) . ?
Si1 N3 1.7937(12) . ?
Si1 C41 1.8635(16) . ?
Si1 C43 1.8642(17) . ?
Si1 C42 1.8712(18) . ?
Si2 N3 1.7884(13) . ?
Si2 C52 1.8532(16) . ?
Si2 C51 1.8654(16) . ?
Si2 C53 1.8663(17) . ?
O1 C11 1.4496(17) . ?
O2 C21 1.4467(17) . ?
O3 C61 1.4987(18) . ?
N2 C31 1.5187(18) . ?
C11 C12 1.510(2) . ?
C11 C13 1.517(2) . ?
C11 C14 1.526(3) . ?
C12 H12A 0.9800 . ?
C12 H12B 0.9800 . ?
C12 H12C 0.9800 . ?
C13 H13A 0.9800 . ?
C13 H13B 0.9800 . ?
C13 H13C 0.9800 . ?
C14 H14A 0.9800 . ?
C14 H14B 0.9800 . ?
C14 H14C 0.9800 . ?
C21 C22 1.503(2) . ?
C21 C23 1.520(2) . ?
C21 C24 1.525(2) . ?
C22 H22A 0.9800 . ?
C22 H22B 0.9800 . ?
C22 H22C 0.9800 . ?
C23 H23A 0.9800 . ?
C23 H23B 0.9800 . ?
C23 H23C 0.9800 . ?
C24 H24A 0.9800 . ?
C24 H24B 0.9800 . ?
C24 H24C 0.9800 . ?
C31 C34 1.518(2) . ?
C31 C32 1.529(2) . ?
C31 C33 1.541(2) . ?
C32 H32A 0.9800 . ?
C32 H32B 0.9800 . ?
C32 H32C 0.9800 . ?
C33 H33A 0.9800 . ?
C33 H33B 0.9800 . ?
C33 H33C 0.9800 . ?
C34 H34A 0.9800 . ?
C34 H34B 0.9800 . ?
C34 H34C 0.9800 . ?
C41 H41A 0.9800 . ?
C41 H41B 0.9800 . ?
C41 H41C 0.9800 . ?
C42 H42A 0.9800 . ?
C42 H42B 0.9800 . ?
C42 H42C 0.9800 . ?
C43 H43A 0.9800 . ?
C43 H43B 0.9800 . ?
C43 H43C 0.9800 . ?
C51 H51A 0.9800 . ?
C51 H51B 0.9800 . ?
C51 H51C 0.9800 . ?
C52 H52A 0.9800 . ?
C52 H52B 0.9800 . ?
C52 H52C 0.9800 . ?
C53 H53A 0.9800 . ?
C53 H53B 0.9800 . ?
C53 H53C 0.9800 . ?
C61 C63 1.512(2) . ?
C61 C64 1.518(2) . ?
C61 C62 1.523(2) . ?
C62 H62A 0.9800 . ?
C62 H62B 0.9800 . ?
C62 H62C 0.9800 . ?
C63 H63A 0.9800 . ?
C63 H63B 0.9800 . ?
C63 H63C 0.9800 . ?
C64 H64A 0.9800 . ?
C64 H64B 0.9800 . ?
C64 H64C 0.9800 . ?

loop_
_geom_hbond_atom_site_label_D
_geom_hbond_atom_site_label_H
_geom_hbond_atom_site_label_A
_geom_hbond_distance_DH
_geom_hbond_distance_HA
_geom_hbond_distance_DA
_geom_hbond_angle_DHA
_geom_hbond_site_symmetry_A
C12 H12B S1 0.98 2.99 3.9604(19) 170.5 4_566
C24 H24A S1 0.98 2.90 3.5094(19) 121.0 .
C63 H63A S1 0.98 2.93 3.6591(18) 132.0 .
C64 H64C S1 0.98 2.87 3.6191(19) 134.2 .
C52 H52C S1 0.98 2.89 3.548(2) 125.5 .
C14 H14C N1 0.98 2.59 3.278(2) 127.7 .
C22 H22C N1 0.98 2.64 3.151(2) 113.0 .
C34 H34A O1 0.98 2.42 3.2306(19) 140.1 .

loop_
_geom_torsion_atom_site_label_1
_geom_torsion_atom_site_label_2
_geom_torsion_atom_site_label_3
_geom_torsion_atom_site_label_4
_geom_torsion
_geom_torsion_site_symmetry_1
_geom_torsion_site_symmetry_2
_geom_torsion_site_symmetry_3
_geom_torsion_site_symmetry_4
_geom_torsion_publ_flag
N1 Mo1 S1 P1 103.02(5) . . . . ?
O2 Mo1 S1 P1 -153.83(3) . . . . ?
O1 Mo1 S1 P1 -59.04(6) . . . . ?
N2 Mo1 S1 P1 1.75(4) . . . . ?
Mo1 S1 P1 O3 -126.90(5) . . . . ?
Mo1 S1 P1 N2 -2.30(5) . . . . ?
Mo1 S1 P1 N3 121.65(5) . . . . ?
N1 Mo1 O1 C11 35.05(15) . . . . ?
O2 Mo1 O1 C11 -72.61(14) . . . . ?
N2 Mo1 O1 C11 141.19(14) . . . . ?
S1 Mo1 O1 C11 -163.20(11) . . . . ?
N1 Mo1 O2 C21 10.97(15) . . . . ?
O1 Mo1 O2 C21 120.31(14) . . . . ?
N2 Mo1 O2 C21 -132.56(13) . . . . ?
S1 Mo1 O2 C21 -90.39(14) . . . . ?
N2 P1 O3 C61 -69.51(13) . . . . ?
N3 P1 O3 C61 165.90(11) . . . . ?
S1 P1 O3 C61 45.74(12) . . . . ?
O3 P1 N2 C31 -56.08(14) . . . . ?
N3 P1 N2 C31 59.43(13) . . . . ?
S1 P1 N2 C31 -178.22(11) . . . . ?
O3 P1 N2 Mo1 124.94(6) . . . . ?
N3 P1 N2 Mo1 -119.55(6) . . . . ?
S1 P1 N2 Mo1 2.80(6) . . . . ?
N1 Mo1 N2 C31 80.18(12) . . . . ?
O2 Mo1 N2 C31 -136.36(10) . . . . ?
O1 Mo1 N2 C31 -27.53(11) . . . . ?
S1 Mo1 N2 C31 178.75(11) . . . . ?
N1 Mo1 N2 P1 -100.84(8) . . . . ?
O2 Mo1 N2 P1 42.62(11) . . . . ?
O1 Mo1 N2 P1 151.45(6) . . . . ?
S1 Mo1 N2 P1 -2.27(5) . . . . ?
O3 P1 N3 Si2 -174.44(7) . . . . ?
N2 P1 N3 Si2 60.45(9) . . . . ?
S1 P1 N3 Si2 -54.63(8) . . . . ?
O3 P1 N3 Si1 -18.28(8) . . . . ?
N2 P1 N3 Si1 -143.39(7) . . . . ?
S1 P1 N3 Si1 101.53(7) . . . . ?
C52 Si2 N3 P1 -13.18(10) . . . . ?
C51 Si2 N3 P1 103.36(9) . . . . ?
C53 Si2 N3 P1 -132.81(8) . . . . ?
C52 Si2 N3 Si1 -169.94(7) . . . . ?
C51 Si2 N3 Si1 -53.39(10) . . . . ?
C53 Si2 N3 Si1 70.44(9) . . . . ?
C41 Si1 N3 P1 64.09(10) . . . . ?
C43 Si1 N3 P1 -61.75(10) . . . . ?
C42 Si1 N3 P1 -179.49(8) . . . . ?
C41 Si1 N3 Si2 -139.63(8) . . . . ?
C43 Si1 N3 Si2 94.54(9) . . . . ?
C42 Si1 N3 Si2 -23.21(9) . . . . ?
Mo1 O1 C11 C12 74.22(18) . . . . ?
Mo1 O1 C11 C13 -167.46(12) . . . . ?
Mo1 O1 C11 C14 -46.1(2) . . . . ?
Mo1 O2 C21 C22 -25.1(2) . . . . ?
Mo1 O2 C21 C23 -146.36(12) . . . . ?
Mo1 O2 C21 C24 95.90(16) . . . . ?
P1 N2 C31 C34 -105.31(13) . . . . ?
Mo1 N2 C31 C34 73.47(14) . . . . ?
P1 N2 C31 C32 133.91(12) . . . . ?
Mo1 N2 C31 C32 -47.31(15) . . . . ?
P1 N2 C31 C33 15.14(18) . . . . ?
Mo1 N2 C31 C33 -166.09(10) . . . . ?
P1 O3 C61 C63 34.20(17) . . . . ?
P1 O3 C61 C64 -89.09(14) . . . . ?
P1 O3 C61 C62 153.53(11) . . . . ?
